data_2016347
loop_
_publ_author_name
'Kubicki, Maciej'
'Pruka\/la, Wies\/law'
'Marciniec, Bogdan'

_publ_section_title
;
 Two 9-[(<i>E</i>)-nitrophenylvinyl]-9<i>H</i>-carbazoles
;
_journal_coeditor_code SF3059
_journal_issue 12
_journal_name_full 'Acta Crystallographica Section C'
_journal_page_first o690
_journal_page_last o692
_journal_paper_doi 10.1107/S0108270107049621
_journal_volume 63
_journal_year 2007
_chemical_formula_iupac 'C20 H14 N2 O2'
_chemical_formula_moiety 'C20 H14 N2 O2'
_chemical_formula_sum 'C20 H14 N2 O2'
_chemical_formula_weight 314.33
_chemical_name_systematic
;
9-[(<i>E</i>)-(4-nitrophenyl)vinyl]-9<i>H</i>-carbazole
;
_space_group_IT_number 14
_symmetry_cell_setting monoclinic
_symmetry_space_group_name_Hall '-P 2yn'
_symmetry_space_group_name_H-M 'P 1 21/n 1'
_atom_sites_solution_hydrogens geom
_atom_sites_solution_primary direct
_atom_sites_solution_secondary difmap
_audit_creation_method SHELXL97
_cell_angle_alpha 90.00
_cell_angle_beta 92.578(10)
_cell_angle_gamma 90.00
_cell_formula_units_Z 4
_cell_length_a 6.2627(9)
_cell_length_b 8.6572(8)
_cell_length_c 27.943(2)
_cell_measurement_reflns_used 3233
_cell_measurement_temperature 295.0(10)
_cell_measurement_theta_max 22
_cell_measurement_theta_min 4
_cell_volume 1513.5(3)
_computing_cell_refinement 'CrysAlis RED (Oxford Diffraction, 2006)'
_computing_data_collection 'CrysAlis CCD (Oxford Diffraction, 2006)'
_computing_data_reduction 'CrysAlis RED (Oxford Diffraction, 2006)'
_computing_molecular_graphics 'XP (Siemens, 1989)'
_computing_publication_material 'SHELXL97 (Sheldrick, 1997)'
_computing_structure_refinement 'SHELXL97 (Sheldrick, 1997)'
_computing_structure_solution 'SHELXS97 (Sheldrick, 1997)'
_diffrn_ambient_temperature 295.0(10)
_diffrn_measured_fraction_theta_full 0.996
_diffrn_measured_fraction_theta_max 0.994
_diffrn_measurement_device_type 'Kuma KM-4 CCD area-detector'
_diffrn_measurement_method \w
_diffrn_radiation_monochromator graphite
_diffrn_radiation_source 'fine-focus sealed tube'
_diffrn_radiation_type MoK\a
_diffrn_radiation_wavelength 0.71073
_diffrn_reflns_av_R_equivalents 0.0270
_diffrn_reflns_av_sigmaI/netI 0.0510
_diffrn_reflns_limit_h_max 8
_diffrn_reflns_limit_h_min -5
_diffrn_reflns_limit_k_max 11
_diffrn_reflns_limit_k_min -11
_diffrn_reflns_limit_l_max 36
_diffrn_reflns_limit_l_min -36
_diffrn_reflns_number 12049
_diffrn_reflns_theta_full 25.00
_diffrn_reflns_theta_max 28.00
_diffrn_reflns_theta_min 2.77
_exptl_absorpt_coefficient_mu 0.091
_exptl_absorpt_correction_type none
_exptl_crystal_colour colourless
_exptl_crystal_density_diffrn 1.380
_exptl_crystal_density_method 'not measured'
_exptl_crystal_description prism
_exptl_crystal_F_000 656
_exptl_crystal_size_max 0.35
_exptl_crystal_size_mid 0.2
_exptl_crystal_size_min 0.15
_refine_diff_density_max 0.307
_refine_diff_density_min -0.236
_refine_ls_extinction_method none
_refine_ls_goodness_of_fit_ref 1.012
_refine_ls_hydrogen_treatment refU
_refine_ls_matrix_type full
_refine_ls_number_parameters 231
_refine_ls_number_reflns 3634
_refine_ls_number_restraints 8
_refine_ls_restrained_S_all 1.025
_refine_ls_R_factor_all 0.0920
_refine_ls_R_factor_gt 0.0444
_refine_ls_shift/su_max 0.001
_refine_ls_shift/su_mean 0.000
_refine_ls_structure_factor_coef Fsqd
_refine_ls_weighting_details 'calc w = 1/[\s^2^(Fo^2^)+(0.05P)^2^] where P=(Fo^2^+2Fc^2^)/3'
_refine_ls_weighting_scheme calc
_refine_ls_wR_factor_gt 0.0989
_refine_ls_wR_factor_ref 0.1057
_reflns_number_gt 1873
_reflns_number_total 3634
_reflns_threshold_expression I>2\s(I)
_cod_data_source_file sf3059.cif
_cod_data_source_block I
_cod_original_sg_symbol_H-M 'P 21/n'
_cod_database_code 2016347
_cod_database_fobs_code 2016347

loop_
_symmetry_equiv_pos_as_xyz
'x, y, z'
'-x+1/2, y+1/2, -z+1/2'
'-x, -y, -z'
'x-1/2, -y-1/2, z-1/2'

loop_
_atom_site_type_symbol
_atom_site_label
_atom_site_fract_x
_atom_site_fract_y
_atom_site_fract_z
_atom_site_U_iso_or_equiv
_atom_site_adp_type
_atom_site_calc_flag
_atom_site_refinement_flags
_atom_site_occupancy
C C1 0.2771(3) 0.23323(18) 0.92256(6) 0.0478(4) Uani d . 1
H H1 0.4069 0.2600 0.9378 0.053(5) Uiso d R 1
C C2 0.1324(3) 0.1413(2) 0.94503(6) 0.0535(5) Uani d . 1
H H2 0.1647 0.1074 0.9761 0.064(5) Uiso d R 1
C C3 -0.0603(3) 0.0982(2) 0.92257(6) 0.0516(4) Uani d . 1
H H3 -0.1550 0.0365 0.9387 0.054(5) Uiso d R 1
C C4 -0.1122(3) 0.14587(17) 0.87673(6) 0.0453(4) Uani d . 1
H H4 -0.2411 0.1160 0.8616 0.046(4) Uiso d R 1
C C5 0.0290(2) 0.23886(17) 0.85309(5) 0.0371(4) Uani d . 1
C C6 0.0220(2) 0.30748(16) 0.80580(5) 0.0371(4) Uani d . 1
C C7 -0.1282(3) 0.30712(18) 0.76771(6) 0.0456(4) Uani d . 1
H H7 -0.2542 0.2511 0.7696 0.047(5) Uiso d R 1
C C8 -0.0885(3) 0.3905(2) 0.72712(6) 0.0542(5) Uani d . 1
H H8 -0.1885 0.3908 0.7015 0.053(5) Uiso d R 1
C C9 0.0992(3) 0.4740(2) 0.72413(6) 0.0568(5) Uani d . 1
H H9 0.1233 0.5294 0.6964 0.060(5) Uiso d R 1
C C10 0.2508(3) 0.47656(19) 0.76132(6) 0.0498(4) Uani d . 1
H H10 0.3760 0.5335 0.7592 0.046(4) Uiso d R 1
C C11 0.2113(2) 0.39208(17) 0.80199(5) 0.0385(4) Uani d . 1
N N12 0.33454(18) 0.37887(14) 0.84508(4) 0.0411(3) Uani d U 1
C C13 0.2231(2) 0.28458(17) 0.87650(5) 0.0383(4) Uani d . 1
C C14 0.5227(2) 0.46500(18) 0.85405(6) 0.0473(4) Uani d U 1
H H14 0.5833 0.5060 0.8270 0.069(6) Uiso d R 1
C C15 0.6234(3) 0.4956(2) 0.89453(7) 0.0530(4) Uani d U 1
H H15 0.5645 0.4576 0.9221 0.112(8) Uiso d R 1
C C16 0.8226(2) 0.58482(18) 0.90043(6) 0.0445(4) Uani d U 1
C C17 0.9088(3) 0.6095(2) 0.94609(6) 0.0559(5) Uani d . 1
H H17 0.8376 0.5721 0.9722 0.074(6) Uiso d R 1
C C18 1.0962(3) 0.6873(2) 0.95383(6) 0.0545(5) Uani d . 1
H H18 1.1530 0.7016 0.9848 0.064(5) Uiso d R 1
C C19 1.2005(2) 0.74447(17) 0.91558(6) 0.0410(4) Uani d U 1
C C20 1.1197(2) 0.72733(18) 0.86951(6) 0.0455(4) Uani d . 1
H H20 1.1902 0.7690 0.8439 0.045(5) Uiso d R 1
C C21 0.9294(2) 0.64616(18) 0.86192(6) 0.0453(4) Uani d U 1
H H21 0.8727 0.6324 0.8309 0.065(5) Uiso d R 1
N N22 1.4031(2) 0.82691(17) 0.92450(6) 0.0534(4) Uani d U 1
O O23 1.4798(2) 0.83148(18) 0.96520(5) 0.0823(5) Uani d . 1
O O24 1.4852(2) 0.88750(16) 0.89045(5) 0.0737(4) Uani d . 1

loop_
_atom_site_aniso_label
_atom_site_aniso_U_11
_atom_site_aniso_U_22
_atom_site_aniso_U_33
_atom_site_aniso_U_12
_atom_site_aniso_U_13
_atom_site_aniso_U_23
C1 0.0451(10) 0.0504(10) 0.0473(10) -0.0017(8) -0.0058(8) -0.0012(8)
C2 0.0635(12) 0.0531(10) 0.0435(10) 0.0001(9) -0.0009(9) 0.0053(8)
C3 0.0512(11) 0.0511(10) 0.0528(11) -0.0070(9) 0.0055(9) 0.0061(9)
C4 0.0433(10) 0.0428(9) 0.0496(10) -0.0046(8) 0.0012(8) -0.0035(8)
C5 0.0361(9) 0.0350(8) 0.0402(9) 0.0022(7) 0.0014(7) -0.0055(7)
C6 0.0367(9) 0.0377(8) 0.0369(9) -0.0002(7) 0.0002(7) -0.0064(7)
C7 0.0428(10) 0.0420(9) 0.0515(11) -0.0057(8) -0.0046(8) -0.0029(8)
C8 0.0586(11) 0.0559(11) 0.0467(11) -0.0037(9) -0.0135(9) 0.0000(9)
C9 0.0681(12) 0.0585(11) 0.0436(11) -0.0116(10) -0.0004(9) 0.0076(9)
C10 0.0463(10) 0.0567(11) 0.0466(11) -0.0113(9) 0.0026(9) 0.0015(8)
C11 0.0365(9) 0.0415(9) 0.0373(9) -0.0001(7) -0.0001(7) -0.0039(7)
N12 0.0340(7) 0.0460(8) 0.0433(8) -0.0013(6) 0.0001(6) -0.0011(6)
C13 0.0374(9) 0.0373(9) 0.0401(9) 0.0036(7) 0.0013(7) -0.0025(7)
C14 0.0328(8) 0.0507(10) 0.0582(10) 0.0021(7) 0.0002(7) -0.0070(8)
C15 0.0446(9) 0.0563(11) 0.0578(10) -0.0046(7) -0.0031(7) -0.0054(8)
C16 0.0336(8) 0.0407(9) 0.0590(10) 0.0037(6) 0.0012(7) -0.0034(7)
C17 0.0488(11) 0.0661(12) 0.0530(11) -0.0060(9) 0.0036(9) 0.0013(9)
C18 0.0495(11) 0.0652(12) 0.0480(11) -0.0012(10) -0.0051(9) -0.0012(9)
C19 0.0334(8) 0.0424(9) 0.0467(10) 0.0020(6) -0.0025(7) -0.0059(7)
C20 0.0418(10) 0.0477(10) 0.0469(11) -0.0008(8) 0.0006(8) -0.0018(8)
C21 0.0436(9) 0.0482(10) 0.0434(9) 0.0039(7) -0.0075(7) -0.0067(7)
N22 0.0407(8) 0.0564(9) 0.0624(10) -0.0032(7) -0.0047(8) -0.0109(8)
O23 0.0612(9) 0.1133(12) 0.0699(10) -0.0123(8) -0.0248(8) -0.0153(8)
O24 0.0579(8) 0.0792(9) 0.0845(10) -0.0234(7) 0.0090(7) -0.0003(8)

loop_
_atom_type_symbol
_atom_type_description
_atom_type_scat_dispersion_real
_atom_type_scat_dispersion_imag
_atom_type_scat_source
C C 0.0033 0.0016 'International Tables Vol C Tables 4.2.6.8 and 6.1.1.4'
H H 0.0000 0.0000 'International Tables Vol C Tables 4.2.6.8 and 6.1.1.4'
N N 0.0061 0.0033 'International Tables Vol C Tables 4.2.6.8 and 6.1.1.4'
O O 0.0106 0.0060 'International Tables Vol C Tables 4.2.6.8 and 6.1.1.4'

loop_
_geom_angle_atom_site_label_1
_geom_angle_atom_site_label_2
_geom_angle_atom_site_label_3
_geom_angle
C2 C1 C13 118.00(16)
C2 C1 H1 121.0
C13 C1 H1 121.0
C1 C2 C3 121.74(16)
C1 C2 H2 119.2
C3 C2 H2 119.1
C4 C3 C2 120.48(16)
C4 C3 H3 119.8
C2 C3 H3 119.8
C3 C4 C5 119.37(15)
C3 C4 H4 120.3
C5 C4 H4 120.3
C4 C5 C13 119.81(14)
C4 C5 C6 132.83(14)
C13 C5 C6 107.35(13)
C7 C6 C11 119.28(14)
C7 C6 C5 133.66(15)
C11 C6 C5 107.03(13)
C8 C7 C6 119.28(16)
C8 C7 H7 120.4
C6 C7 H7 120.3
C7 C8 C9 120.55(16)
C7 C8 H8 119.7
C9 C8 H8 119.7
C10 C9 C8 121.43(17)
C10 C9 H9 119.3
C8 C9 H9 119.3
C9 C10 C11 117.97(16)
C9 C10 H10 121.0
C11 C10 H10 121.0
C10 C11 C6 121.48(14)
C10 C11 N12 129.44(14)
C6 C11 N12 109.03(13)
C11 N12 C13 108.26(12)
C11 N12 C14 122.19(13)
C13 N12 C14 129.12(13)
C1 C13 N12 131.09(14)
C1 C13 C5 120.56(14)
N12 C13 C5 108.33(12)
C15 C14 N12 129.31(18)
C15 C14 H14 115.4
N12 C14 H14 115.3
C14 C15 C16 125.57(18)
C14 C15 H15 117.1
C16 C15 H15 117.3
C17 C16 C21 118.19(15)
C17 C16 C15 118.69(16)
C21 C16 C15 123.13(15)
C18 C17 C16 121.47(17)
C18 C17 H17 119.2
C16 C17 H17 119.3
C17 C18 C19 119.51(16)
C17 C18 H18 120.3
C19 C18 H18 120.2
C18 C19 C20 121.67(15)
C18 C19 N22 118.83(15)
C20 C19 N22 119.50(15)
C19 C20 C21 118.40(16)
C19 C20 H20 120.8
C21 C20 H20 120.8
C20 C21 C16 120.73(15)
C20 C21 H21 119.7
C16 C21 H21 119.6
O23 N22 O24 123.59(15)
O23 N22 C19 118.50(16)
O24 N22 C19 117.91(14)

loop_
_geom_bond_atom_site_label_1
_geom_bond_atom_site_label_2
_geom_bond_distance
C1 C2 1.378(2)
C1 C13 1.389(2)
C1 H1 0.9300
C2 C3 1.386(2)
C2 H2 0.9300
C3 C4 1.371(2)
C3 H3 0.9300
C4 C5 1.386(2)
C4 H4 0.9300
C5 C13 1.411(2)
C5 C6 1.448(2)
C6 C7 1.389(2)
C6 C11 1.401(2)
C7 C8 1.376(2)
C7 H7 0.9300
C8 C9 1.386(2)
C8 H8 0.9300
C9 C10 1.376(2)
C9 H9 0.9300
C10 C11 1.383(2)
C10 H10 0.9300
C11 N12 1.4053(18)
N12 C13 1.4069(19)
N12 C14 1.4076(19)
C14 C15 1.297(2)
C14 H14 0.9300
C15 C16 1.470(2)
C15 H15 0.9300
C16 C17 1.380(2)
C16 C21 1.397(2)
C17 C18 1.362(2)
C17 H17 0.9300
C18 C19 1.370(2)
C18 H18 0.9300
C19 C20 1.370(2)
C19 N22 1.467(2)
C20 C21 1.391(2)
C20 H20 0.9300
C21 H21 0.9300
N22 O23 1.2153(17)
N22 O24 1.2202(18)

loop_
_geom_torsion_atom_site_label_1
_geom_torsion_atom_site_label_2
_geom_torsion_atom_site_label_3
_geom_torsion_atom_site_label_4
_geom_torsion
C13 C1 C2 C3 1.1(2)
C1 C2 C3 C4 0.3(3)
C2 C3 C4 C5 -0.5(2)
C3 C4 C5 C13 -0.6(2)
C3 C4 C5 C6 -179.82(16)
C4 C5 C6 C7 1.2(3)
C13 C5 C6 C7 -178.08(16)
C4 C5 C6 C11 179.36(15)
C13 C5 C6 C11 0.09(16)
C11 C6 C7 C8 -0.3(2)
C5 C6 C7 C8 177.68(16)
C6 C7 C8 C9 0.0(3)
C7 C8 C9 C10 -0.1(3)
C8 C9 C10 C11 0.4(3)
C9 C10 C11 C6 -0.7(2)
C9 C10 C11 N12 -177.79(15)
C7 C6 C11 C10 0.7(2)
C5 C6 C11 C10 -177.79(14)
C7 C6 C11 N12 178.29(13)
C5 C6 C11 N12 -0.19(16)
C10 C11 N12 C13 177.57(16)
C6 C11 N12 C13 0.23(16)
C10 C11 N12 C14 4.5(2)
C6 C11 N12 C14 -172.85(13)
C2 C1 C13 N12 179.50(15)
C2 C1 C13 C5 -2.2(2)
C11 N12 C13 C1 178.28(16)
C14 N12 C13 C1 -9.3(3)
C11 N12 C13 C5 -0.17(16)
C14 N12 C13 C5 172.28(13)
C4 C5 C13 C1 2.0(2)
C6 C5 C13 C1 -178.59(13)
C4 C5 C13 N12 -179.33(12)
C6 C5 C13 N12 0.05(16)
C11 N12 C14 C15 161.13(16)
C13 N12 C14 C15 -10.4(3)
N12 C14 C15 C16 178.80(14)
C14 C15 C16 C17 179.08(16)
C14 C15 C16 C21 -0.9(3)
C21 C16 C17 C18 -1.9(2)
C15 C16 C17 C18 178.05(16)
C16 C17 C18 C19 0.9(3)
C17 C18 C19 C20 0.9(2)
C17 C18 C19 N22 -179.49(15)
C18 C19 C20 C21 -1.6(2)
N22 C19 C20 C21 178.79(13)
C19 C20 C21 C16 0.6(2)
C17 C16 C21 C20 1.2(2)
C15 C16 C21 C20 -178.80(14)
C18 C19 N22 O23 5.5(2)
C20 C19 N22 O23 -174.88(15)
C18 C19 N22 O24 -174.35(15)
C20 C19 N22 O24 5.2(2)

loop_
_cod_related_entry_id
_cod_related_entry_database
_cod_related_entry_code
1 ChemSpider 21196524
